data_7226577
loop_
_publ_author_name
'Pitchaimani, J.'
'Raja, MR Charan'
'Srinivasan, Sujatha'
'Kar Mahapatra, Santanu'
'Moon, Dohyun'
'Anthony, Savarimuthu Philip'
'Madhu, Vedichi'

_publ_section_title
;
 Arene Ruthenium (II) Complexes with Chalcone, Aminoantipyrine and
 Aminopyrimidine Based Ligands: Synthesis, Structure and Preliminary
 Evaluation of Anti-leukemia Activity
;
_journal_name_full 'RSC Adv.'
_journal_paper_doi 10.1039/C6RA18504E
_journal_year 2016
_chemical_formula_moiety 'C19 H22 Cl N4 Ru, B F4'
_chemical_formula_sum 'C19 H22 B Cl F4 N4 Ru'
_chemical_formula_weight 529.73
_space_group_crystal_system triclinic
_space_group_IT_number 2
_space_group_name_Hall '-P 1'
_space_group_name_H-M_alt 'P -1'
_symmetry_space_group_name_Hall '-P 1'
_symmetry_space_group_name_H-M 'P -1'
_atom_sites_solution_hydrogens geom
_audit_creation_method SHELXL-2014/7
_audit_update_record
;
2016-04-28 deposited with the CCDC.
2016-09-14 downloaded from the CCDC.
;
_cell_angle_alpha 94.36(3)
_cell_angle_beta 96.55(3)
_cell_angle_gamma 112.79(3)
_cell_formula_units_Z 2
_cell_length_a 9.3290(19)
_cell_length_b 10.369(2)
_cell_length_c 11.557(2)
_cell_measurement_reflns_used 34119
_cell_measurement_temperature 100(2)
_cell_measurement_theta_max 33.679
_cell_measurement_theta_min 0.349
_cell_volume 1015.1(4)
_computing_cell_refinement '<i>HKL3000sm</i>(Otwinowski & Minor, 1997)'
_computing_data_collection '<i>PAL BL2D-SMDC Program</i>(Shin et. al, 2016)'
_computing_data_reduction '<i>HKL3000sm</i>(Otwinowski & Minor, 1997)'
_computing_molecular_graphics '<i>DIAMOND 4</i>(Putz & Brandenburg, 2014)'
_computing_publication_material '<i>enCifer 1.5.1</i>'
_computing_structure_refinement '<i>SHELXL-2014/7</i> (Sheldrick, 2015)'
_computing_structure_solution '<i>SHELXT-2014/5</i> (Sheldrick, 2015)'
_diffrn_ambient_temperature 100(2)
_diffrn_measured_fraction_theta_full 0.944
_diffrn_measured_fraction_theta_max 0.931
_diffrn_measurement_device_type 'ADSC Q210 CCD area detector'
_diffrn_measurement_method 'omega scan'
_diffrn_radiation_type synchrotron
_diffrn_radiation_wavelength 0.610
_diffrn_reflns_av_R_equivalents 0.0220
_diffrn_reflns_av_unetI/netI 0.0380
_diffrn_reflns_Laue_measured_fraction_full 0.944
_diffrn_reflns_Laue_measured_fraction_max 0.931
_diffrn_reflns_limit_h_max 12
_diffrn_reflns_limit_h_min -12
_diffrn_reflns_limit_k_max 13
_diffrn_reflns_limit_k_min -13
_diffrn_reflns_limit_l_max 15
_diffrn_reflns_limit_l_min -15
_diffrn_reflns_number 10328
_diffrn_reflns_point_group_measured_fraction_full 0.944
_diffrn_reflns_point_group_measured_fraction_max 0.931
_diffrn_reflns_theta_full 21.469
_diffrn_reflns_theta_max 25.000
_diffrn_reflns_theta_min 1.844
_diffrn_source 'PLSII 2D bending magnet'
_exptl_absorpt_coefficient_mu 0.632
_exptl_absorpt_correction_T_max 0.912
_exptl_absorpt_correction_T_min 0.885
_exptl_absorpt_correction_type empirical
_exptl_absorpt_process_details '<i>HKL3000sm Scalepack(Otwinowski & Minor, 1997)</i>'
_exptl_crystal_colour red
_exptl_crystal_density_diffrn 1.733
_exptl_crystal_description block
_exptl_crystal_F_000 532
_exptl_crystal_size_max 0.225
_exptl_crystal_size_mid 0.210
_exptl_crystal_size_min 0.159
_refine_diff_density_max 0.646
_refine_diff_density_min -2.064
_refine_diff_density_rms 0.118
_refine_ls_extinction_method none
_refine_ls_goodness_of_fit_ref 1.008
_refine_ls_hydrogen_treatment constr
_refine_ls_matrix_type full
_refine_ls_number_parameters 274
_refine_ls_number_reflns 5254
_refine_ls_number_restraints 0
_refine_ls_restrained_S_all 1.008
_refine_ls_R_factor_all 0.0398
_refine_ls_R_factor_gt 0.0336
_refine_ls_shift/su_max 0.001
_refine_ls_shift/su_mean 0.000
_refine_ls_structure_factor_coef Fsqd
_refine_ls_weighting_details 'w=1/[\s^2^(Fo^2^)+(0.0661P)^2^] where P=(Fo^2^+2Fc^2^)/3'
_refine_ls_weighting_scheme calc
_refine_ls_wR_factor_gt 0.0893
_refine_ls_wR_factor_ref 0.0916
_reflns_Friedel_coverage 0.000
_reflns_number_gt 4574
_reflns_number_total 5254
_reflns_threshold_expression 'I > 2\s(I)'
_cod_data_source_file c6ra18504e2.cif
_cod_data_source_block SPA123
_cod_original_cell_volume 1015.0(4)
_cod_database_code 7226577
_shelx_shelxl_version_number 2014/7
_shelx_space_group_comment
;
The symmetry employed for this shelxl refinement is uniquely defined
by the following loop, which should always be used as a source of
symmetry information in preference to the above space-group names.
They are only intended as comments.
;
_shelx_estimated_absorpt_t_min 0.871
_shelx_estimated_absorpt_t_max 0.906

loop_
_space_group_symop_operation_xyz
'x, y, z'
'-x, -y, -z'

loop_
_atom_site_label
_atom_site_type_symbol
_atom_site_fract_x
_atom_site_fract_y
_atom_site_fract_z
_atom_site_U_iso_or_equiv
_atom_site_adp_type
_atom_site_occupancy
_atom_site_site_symmetry_order
_atom_site_calc_flag
_atom_site_refinement_flags_posn
_atom_site_refinement_flags_adp
Ru1 Ru 0.56399(2) 0.24701(2) 0.22043(2) 0.00902(7) Uani 1 1 d . .
Cl1 Cl 0.63949(7) 0.21210(6) 0.03235(5) 0.01499(12) Uani 1 1 d . .
N1 N 0.6454(2) 0.4612(2) 0.20400(16) 0.0108(4) Uani 1 1 d . .
N2 N 0.3666(2) 0.2679(2) 0.12859(16) 0.0097(3) Uani 1 1 d . .
N3 N 0.0956(2) 0.1837(2) 0.04445(17) 0.0139(4) Uani 1 1 d . .
N4 N 0.2184(2) 0.0306(2) 0.06084(18) 0.0157(4) Uani 1 1 d . .
H4A H 0.1287 -0.0387 0.0291 0.019 Uiso 1 1 calc R U
H4B H 0.3020 0.0128 0.0814 0.019 Uiso 1 1 calc R U
C1 C 0.8715(3) 0.1547(3) 0.2664(2) 0.0176(5) Uani 1 1 d . .
H1A H 0.9541 0.2504 0.2767 0.026 Uiso 1 1 calc R U
H1B H 0.8483 0.1149 0.1834 0.026 Uiso 1 1 calc R U
H1C H 0.9074 0.0954 0.3139 0.026 Uiso 1 1 calc R U
C2 C 0.7254(3) 0.1601(2) 0.3051(2) 0.0121(4) Uani 1 1 d . .
C3 C 0.7335(3) 0.2769(2) 0.37921(19) 0.0133(4) Uani 1 1 d . .
H3 H 0.8332 0.3507 0.4084 0.016 Uiso 1 1 calc R U
C4 C 0.5943(3) 0.2875(2) 0.41188(19) 0.0133(4) Uani 1 1 d . .
H4 H 0.6026 0.3693 0.4600 0.016 Uiso 1 1 calc R U
C5 C 0.4461(3) 0.1781(2) 0.37346(19) 0.0123(4) Uani 1 1 d . .
C6 C 0.4380(3) 0.0562(2) 0.30118(19) 0.0129(4) Uani 1 1 d . .
H6 H 0.3389 -0.0204 0.2766 0.016 Uiso 1 1 calc R U
C7 C 0.5735(3) 0.0476(2) 0.2660(2) 0.0124(4) Uani 1 1 d . .
H7 H 0.5647 -0.0330 0.2159 0.015 Uiso 1 1 calc R U
C8 C 0.2948(3) 0.1837(3) 0.4055(2) 0.0161(5) Uani 1 1 d . .
H8 H 0.2110 0.1417 0.3351 0.019 Uiso 1 1 calc R U
C9 C 0.3078(3) 0.3314(3) 0.4429(2) 0.0221(5) Uani 1 1 d . .
H9A H 0.3827 0.3716 0.5159 0.033 Uiso 1 1 calc R U
H9B H 0.2043 0.3278 0.4558 0.033 Uiso 1 1 calc R U
H9C H 0.3447 0.3905 0.3813 0.033 Uiso 1 1 calc R U
C10 C 0.2461(3) 0.0913(3) 0.5035(2) 0.0217(5) Uani 1 1 d . .
H10A H 0.2346 -0.0048 0.4769 0.033 Uiso 1 1 calc R U
H10B H 0.1457 0.0890 0.5229 0.033 Uiso 1 1 calc R U
H10C H 0.3271 0.1306 0.5734 0.033 Uiso 1 1 calc R U
C11 C 0.7964(3) 0.5526(2) 0.2342(2) 0.0155(4) Uani 1 1 d . .
H11 H 0.8740 0.5177 0.2580 0.019 Uiso 1 1 calc R U
C12 C 0.8423(3) 0.6966(3) 0.2316(2) 0.0179(5) Uani 1 1 d . .
H12 H 0.9493 0.7595 0.2548 0.021 Uiso 1 1 calc R U
C13 C 0.7304(3) 0.7473(3) 0.1949(2) 0.0157(4) Uani 1 1 d . .
H13 H 0.7596 0.8456 0.1930 0.019 Uiso 1 1 calc R U
C14 C 0.5752(3) 0.6538(2) 0.1609(2) 0.0137(4) Uani 1 1 d . .
H14 H 0.4968 0.6867 0.1345 0.016 Uiso 1 1 calc R U
C15 C 0.5364(3) 0.5116(2) 0.16588(18) 0.0108(4) Uani 1 1 d . .
C16 C 0.3775(3) 0.4025(2) 0.12567(18) 0.0104(4) Uani 1 1 d . .
C17 C 0.2506(3) 0.4320(3) 0.0853(2) 0.0142(4) Uani 1 1 d . .
H17 H 0.2596 0.5260 0.0820 0.017 Uiso 1 1 calc R U
C18 C 0.1077(3) 0.3160(3) 0.0495(2) 0.0152(4) Uani 1 1 d . .
H18 H 0.0154 0.3324 0.0278 0.018 Uiso 1 1 calc R U
C19 C 0.2277(3) 0.1629(2) 0.07775(19) 0.0121(4) Uani 1 1 d . .
B1 B 0.7936(3) 0.3383(3) 0.6900(2) 0.0185(5) Uani 1 1 d . .
F1 F 0.6350(2) 0.3138(2) 0.67456(16) 0.0334(4) Uani 1 1 d . .
F2 F 0.8788(2) 0.46776(18) 0.65484(19) 0.0368(4) Uani 1 1 d . .
F3 F 0.8169(2) 0.23392(19) 0.62080(15) 0.0294(4) Uani 1 1 d . .
F4 F 0.8476(2) 0.3364(2) 0.80643(14) 0.0373(5) Uani 1 1 d . .

loop_
_atom_site_aniso_label
_atom_site_aniso_U_11
_atom_site_aniso_U_22
_atom_site_aniso_U_33
_atom_site_aniso_U_23
_atom_site_aniso_U_13
_atom_site_aniso_U_12
Ru1 0.01098(10) 0.00682(10) 0.01050(10) 0.00354(6) 0.00279(6) 0.00416(7)
Cl1 0.0215(3) 0.0158(3) 0.0138(2) 0.00582(19) 0.0073(2) 0.0122(2)
N1 0.0136(9) 0.0075(8) 0.0128(8) 0.0047(6) 0.0020(7) 0.0054(7)
N2 0.0112(8) 0.0087(9) 0.0112(8) 0.0026(6) 0.0032(6) 0.0054(7)
N3 0.0121(9) 0.0144(10) 0.0164(9) 0.0041(7) 0.0029(7) 0.0059(8)
N4 0.0150(9) 0.0086(9) 0.0226(10) 0.0008(7) -0.0007(8) 0.0050(8)
C1 0.0178(11) 0.0192(12) 0.0215(12) 0.0073(9) 0.0069(9) 0.0114(10)
C2 0.0164(10) 0.0096(10) 0.0146(10) 0.0074(8) 0.0032(8) 0.0086(8)
C3 0.0145(10) 0.0144(11) 0.0106(10) 0.0043(8) -0.0007(8) 0.0054(9)
C4 0.0177(11) 0.0149(11) 0.0077(9) 0.0020(8) 0.0022(8) 0.0067(9)
C5 0.0160(10) 0.0127(10) 0.0115(10) 0.0076(8) 0.0058(8) 0.0073(9)
C6 0.0162(10) 0.0097(10) 0.0140(10) 0.0071(8) 0.0044(8) 0.0048(8)
C7 0.0184(11) 0.0077(10) 0.0156(10) 0.0076(8) 0.0039(8) 0.0087(9)
C8 0.0159(11) 0.0180(12) 0.0166(11) 0.0054(9) 0.0063(8) 0.0074(9)
C9 0.0240(13) 0.0220(13) 0.0280(13) 0.0088(10) 0.0113(10) 0.0145(11)
C10 0.0271(13) 0.0190(12) 0.0221(12) 0.0088(10) 0.0133(10) 0.0090(11)
C11 0.0154(11) 0.0109(10) 0.0195(11) 0.0054(8) 0.0021(9) 0.0043(9)
C12 0.0178(11) 0.0113(11) 0.0210(11) 0.0035(8) 0.0031(9) 0.0018(9)
C13 0.0217(11) 0.0087(10) 0.0176(11) 0.0039(8) 0.0057(9) 0.0058(9)
C14 0.0207(11) 0.0109(10) 0.0136(10) 0.0040(8) 0.0048(8) 0.0096(9)
C15 0.0142(10) 0.0095(10) 0.0109(9) 0.0039(7) 0.0038(8) 0.0062(8)
C16 0.0151(10) 0.0081(10) 0.0105(9) 0.0036(7) 0.0051(8) 0.0060(8)
C17 0.0168(11) 0.0132(11) 0.0153(10) 0.0037(8) 0.0039(8) 0.0082(9)
C18 0.0142(10) 0.0165(11) 0.0175(11) 0.0046(8) 0.0033(8) 0.0081(9)
C19 0.0139(10) 0.0114(10) 0.0105(9) 0.0033(8) 0.0042(8) 0.0035(8)
B1 0.0206(13) 0.0211(14) 0.0165(12) 0.0036(10) 0.0045(10) 0.0108(11)
F1 0.0203(8) 0.0528(12) 0.0297(9) 0.0072(8) 0.0089(7) 0.0158(8)
F2 0.0280(9) 0.0203(9) 0.0625(13) 0.0166(8) 0.0017(9) 0.0093(7)
F3 0.0399(10) 0.0280(9) 0.0236(8) -0.0032(7) 0.0031(7) 0.0188(8)
F4 0.0499(12) 0.0659(14) 0.0153(8) 0.0048(8) 0.0062(7) 0.0435(11)

loop_
_atom_type_symbol
_atom_type_description
_atom_type_scat_dispersion_real
_atom_type_scat_dispersion_imag
_atom_type_scat_source
C C 0.0020 0.0010 'International Tables Vol C Tables 4.2.6.8 and 6.1.1.4'
H H 0.0000 0.0000 'International Tables Vol C Tables 4.2.6.8 and 6.1.1.4'
N N 0.0040 0.0020 'International Tables Vol C Tables 4.2.6.8 and 6.1.1.4'
Cl Cl 0.1170 0.1180 'International Tables Vol C Tables 4.2.6.8 and 6.1.1.4'
Ru Ru -2.0290 0.6360 'International Tables Vol C Tables 4.2.6.8 and 6.1.1.4'
B B 0.0010 0.0000 'International Tables Vol C Tables 4.2.6.8 and 6.1.1.4'
F F 0.0130 0.0070 'International Tables Vol C Tables 4.2.6.8 and 6.1.1.4'

loop_
_geom_angle_atom_site_label_1
_geom_angle_atom_site_label_2
_geom_angle_atom_site_label_3
_geom_angle
N1 Ru1 N2 76.33(8)
N1 Ru1 C4 92.43(9)
N2 Ru1 C4 115.75(8)
N1 Ru1 C3 94.26(9)
N2 Ru1 C3 152.80(8)
C4 Ru1 C3 38.17(9)
N1 Ru1 C7 158.03(8)
N2 Ru1 C7 125.54(8)
C4 Ru1 C7 80.13(9)
C3 Ru1 C7 67.14(9)
N1 Ru1 C5 117.01(8)
N2 Ru1 C5 93.35(8)
C4 Ru1 C5 37.20(9)
C3 Ru1 C5 67.93(9)
C7 Ru1 C5 68.16(9)
N1 Ru1 C2 120.06(8)
N2 Ru1 C2 163.47(8)
C4 Ru1 C2 68.43(9)
C3 Ru1 C2 37.06(9)
C7 Ru1 C2 38.01(9)
C5 Ru1 C2 81.20(9)
N1 Ru1 C6 154.62(8)
N2 Ru1 C6 98.46(8)
C4 Ru1 C6 67.13(9)
C3 Ru1 C6 79.05(9)
C7 Ru1 C6 37.07(8)
C5 Ru1 C6 37.81(8)
C2 Ru1 C6 67.75(9)
N1 Ru1 Cl1 87.60(6)
N2 Ru1 Cl1 87.18(6)
C4 Ru1 Cl1 156.41(7)
C3 Ru1 Cl1 118.28(7)
C7 Ru1 Cl1 91.13(7)
C5 Ru1 Cl1 154.82(6)
C2 Ru1 Cl1 91.20(6)
C6 Ru1 Cl1 117.22(7)
C11 N1 C15 118.59(19)
C11 N1 Ru1 124.16(16)
C15 N1 Ru1 117.16(15)
C19 N2 C16 116.48(19)
C19 N2 Ru1 127.55(15)
C16 N2 Ru1 115.87(15)
C18 N3 C19 117.7(2)
C19 N4 H4A 120.0
C19 N4 H4B 120.0
H4A N4 H4B 120.0
C2 C1 H1A 109.5
C2 C1 H1B 109.5
H1A C1 H1B 109.5
C2 C1 H1C 109.5
H1A C1 H1C 109.5
H1B C1 H1C 109.5
C3 C2 C7 118.1(2)
C3 C2 C1 120.6(2)
C7 C2 C1 121.3(2)
C3 C2 Ru1 71.00(13)
C7 C2 Ru1 70.73(12)
C1 C2 Ru1 128.59(16)
C2 C3 C4 121.4(2)
C2 C3 Ru1 71.94(13)
C4 C3 Ru1 70.41(13)
C2 C3 H3 119.3
C4 C3 H3 119.3
Ru1 C3 H3 131.2
C5 C4 C3 120.5(2)
C5 C4 Ru1 72.28(13)
C3 C4 Ru1 71.41(13)
C5 C4 H4 119.7
C3 C4 H4 119.7
Ru1 C4 H4 128.9
C4 C5 C6 118.2(2)
C4 C5 C8 122.7(2)
C6 C5 C8 119.0(2)
C4 C5 Ru1 70.53(13)
C6 C5 Ru1 71.28(12)
C8 C5 Ru1 129.65(16)
C7 C6 C5 121.3(2)
C7 C6 Ru1 71.10(13)
C5 C6 Ru1 70.91(12)
C7 C6 H6 119.3
C5 C6 H6 119.3
Ru1 C6 H6 131.6
C6 C7 C2 120.4(2)
C6 C7 Ru1 71.83(13)
C2 C7 Ru1 71.27(12)
C6 C7 H7 119.8
C2 C7 H7 119.8
Ru1 C7 H7 129.6
C9 C8 C5 113.9(2)
C9 C8 C10 110.5(2)
C5 C8 C10 107.8(2)
C9 C8 H8 108.2
C5 C8 H8 108.2
C10 C8 H8 108.2
C8 C9 H9A 109.5
C8 C9 H9B 109.5
H9A C9 H9B 109.5
C8 C9 H9C 109.5
H9A C9 H9C 109.5
H9B C9 H9C 109.5
C8 C10 H10A 109.5
C8 C10 H10B 109.5
H10A C10 H10B 109.5
C8 C10 H10C 109.5
H10A C10 H10C 109.5
H10B C10 H10C 109.5
N1 C11 C12 121.8(2)
N1 C11 H11 119.1
C12 C11 H11 119.1
C13 C12 C11 119.2(2)
C13 C12 H12 120.4
C11 C12 H12 120.4
C12 C13 C14 119.4(2)
C12 C13 H13 120.3
C14 C13 H13 120.3
C15 C14 C13 118.8(2)
C15 C14 H14 120.6
C13 C14 H14 120.6
N1 C15 C14 122.1(2)
N1 C15 C16 114.50(19)
C14 C15 C16 123.4(2)
N2 C16 C17 122.3(2)
N2 C16 C15 114.2(2)
C17 C16 C15 123.4(2)
C16 C17 C18 116.3(2)
C16 C17 H17 121.8
C18 C17 H17 121.8
N3 C18 C17 122.6(2)
N3 C18 H18 118.7
C17 C18 H18 118.7
N4 C19 N3 117.3(2)
N4 C19 N2 119.0(2)
N3 C19 N2 123.6(2)
F4 B1 F1 110.7(2)
F4 B1 F2 110.2(2)
F1 B1 F2 109.4(2)
F4 B1 F3 108.4(2)
F1 B1 F3 110.0(2)
F2 B1 F3 108.1(2)

loop_
_geom_bond_atom_site_label_1
_geom_bond_atom_site_label_2
_geom_bond_distance
Ru1 N1 2.082(2)
Ru1 N2 2.112(2)
Ru1 C4 2.185(2)
Ru1 C3 2.199(2)
Ru1 C7 2.204(2)
Ru1 C5 2.208(2)
Ru1 C2 2.211(2)
Ru1 C6 2.213(2)
Ru1 Cl1 2.4040(8)
N1 C11 1.345(3)
N1 C15 1.359(3)
N2 C19 1.358(3)
N2 C16 1.363(3)
N3 C18 1.329(3)
N3 C19 1.350(3)
N4 C19 1.339(3)
N4 H4A 0.8800
N4 H4B 0.8800
C1 C2 1.501(3)
C1 H1A 0.9800
C1 H1B 0.9800
C1 H1C 0.9800
C2 C3 1.401(3)
C2 C7 1.437(3)
C3 C4 1.434(3)
C3 H3 0.9500
C4 C5 1.401(3)
C4 H4 0.9500
C5 C6 1.432(3)
C5 C8 1.521(3)
C6 C7 1.404(3)
C6 H6 0.9500
C7 H7 0.9500
C8 C9 1.514(4)
C8 C10 1.534(3)
C8 H8 1.0000
C9 H9A 0.9800
C9 H9B 0.9800
C9 H9C 0.9800
C10 H10A 0.9800
C10 H10B 0.9800
C10 H10C 0.9800
C11 C12 1.389(3)
C11 H11 0.9500
C12 C13 1.379(4)
C12 H12 0.9500
C13 C14 1.384(3)
C13 H13 0.9500
C14 C15 1.382(3)
C14 H14 0.9500
C15 C16 1.468(3)
C16 C17 1.374(3)
C17 C18 1.397(3)
C17 H17 0.9500
C18 H18 0.9500
B1 F4 1.386(3)
B1 F1 1.388(3)
B1 F2 1.389(3)
B1 F3 1.396(3)

loop_
_geom_hbond_atom_site_label_D
_geom_hbond_atom_site_label_H
_geom_hbond_atom_site_label_A
_geom_hbond_distance_DH
_geom_hbond_distance_HA
_geom_hbond_distance_DA
_geom_hbond_angle_DHA
_geom_hbond_site_symmetry_A
N4 H4A N3 0.88 2.08 2.955(3) 172.8 2

loop_
_geom_torsion_atom_site_label_1
_geom_torsion_atom_site_label_2
_geom_torsion_atom_site_label_3
_geom_torsion_atom_site_label_4
_geom_torsion
C7 C2 C3 C4 -2.3(3)
C1 C2 C3 C4 176.5(2)
Ru1 C2 C3 C4 52.28(19)
C7 C2 C3 Ru1 -54.59(17)
C1 C2 C3 Ru1 124.2(2)
C2 C3 C4 C5 2.2(3)
Ru1 C3 C4 C5 55.16(19)
C2 C3 C4 Ru1 -52.96(19)
C3 C4 C5 C6 0.1(3)
Ru1 C4 C5 C6 54.82(18)
C3 C4 C5 C8 180.0(2)
Ru1 C4 C5 C8 -125.3(2)
C3 C4 C5 Ru1 -54.75(19)
C4 C5 C6 C7 -2.1(3)
C8 C5 C6 C7 177.9(2)
Ru1 C5 C6 C7 52.30(19)
C4 C5 C6 Ru1 -54.45(18)
C8 C5 C6 Ru1 125.6(2)
C5 C6 C7 C2 2.0(3)
Ru1 C6 C7 C2 54.23(18)
C5 C6 C7 Ru1 -52.22(19)
C3 C2 C7 C6 0.2(3)
C1 C2 C7 C6 -178.6(2)
Ru1 C2 C7 C6 -54.50(19)
C3 C2 C7 Ru1 54.73(18)
C1 C2 C7 Ru1 -124.1(2)
C4 C5 C8 C9 20.8(3)
C6 C5 C8 C9 -159.3(2)
Ru1 C5 C8 C9 -70.3(3)
C4 C5 C8 C10 -102.2(3)
C6 C5 C8 C10 77.7(3)
Ru1 C5 C8 C10 166.74(17)
C15 N1 C11 C12 2.5(3)
Ru1 N1 C11 C12 -174.01(18)
N1 C11 C12 C13 -1.3(4)
C11 C12 C13 C14 -0.4(4)
C12 C13 C14 C15 0.7(3)
C11 N1 C15 C14 -2.1(3)
Ru1 N1 C15 C14 174.61(16)
C11 N1 C15 C16 175.09(19)
Ru1 N1 C15 C16 -8.2(2)
C13 C14 C15 N1 0.5(3)
C13 C14 C15 C16 -176.4(2)
C19 N2 C16 C17 6.9(3)
Ru1 N2 C16 C17 -169.77(17)
C19 N2 C16 C15 -171.45(18)
Ru1 N2 C16 C15 11.9(2)
N1 C15 C16 N2 -2.6(3)
C14 C15 C16 N2 174.6(2)
N1 C15 C16 C17 179.1(2)
C14 C15 C16 C17 -3.7(3)
N2 C16 C17 C18 1.4(3)
C15 C16 C17 C18 179.5(2)
C19 N3 C18 C17 1.2(3)
C16 C17 C18 N3 -5.7(3)
C18 N3 C19 N4 -173.1(2)
C18 N3 C19 N2 8.0(3)
C16 N2 C19 N4 169.21(19)
Ru1 N2 C19 N4 -14.6(3)
C16 N2 C19 N3 -11.9(3)
Ru1 N2 C19 N3 164.27(16)
